data_4114249
loop_
_publ_author_name
'Andrew Ozarowski'
'Hon Man Lee'
'Alan L. Balch'

_publ_section_title
;
 Crystal Environments Probed by EPR Spectroscopy. Variations in the EPR
 Spectra of CoII(octaethylporphyrin) Doped in Crystalline Diamagnetic
 Hosts and a Reassessment of the Electronic Structure of Four-Coordinate
 Cobalt(II)
;
_journal_name_full 'Journal of the American Chemical Society'
_journal_page_first 12606
_journal_page_last 12614
_journal_paper_doi 10.1021/ja030221f
_journal_volume 125
_journal_year 2003
_chemical_formula_sum 'C46 H54 N6 Zn'
_chemical_formula_weight 756.32
_chemical_name_common Zn(OEP)(py)2
_chemical_name_systematic
;
 ?
;
_space_group_IT_number 2
_symmetry_cell_setting triclinic
_symmetry_space_group_name_Hall '-P 1'
_symmetry_space_group_name_H-M 'P -1'
_atom_sites_solution_hydrogens geom
_atom_sites_solution_primary direct
_atom_sites_solution_secondary difmap
_audit_creation_method SHELXL-97
_cell_angle_alpha 98.970(5)
_cell_angle_beta 90.724(4)
_cell_angle_gamma 114.565(5)
_cell_formula_units_Z 1
_cell_length_a 9.8564(9)
_cell_length_b 10.3391(10)
_cell_length_c 10.4252(11)
_cell_measurement_reflns_used 964
_cell_measurement_temperature 90(2)
_cell_measurement_theta_max 20.0
_cell_measurement_theta_min 2.4
_cell_volume 950.87(17)
_computing_cell_refinement 'SMART 5.054 (Bruker, 2002)'
_computing_data_collection 'SMART 5.054 (Bruker, 2002)'
_computing_data_reduction 'SAINT 6.35 (Bruker, 2002)'
_computing_molecular_graphics 'SHELXTL 5.1 (Sheldrick, 1994)'
_computing_publication_material 'SHELXL-97 (Sheldrick, 1997)'
_computing_structure_refinement 'SHELXL-97 (Sheldrick, 1997)'
_computing_structure_solution 'SHELXS-97 (Sheldrick, 1990)'
_diffrn_ambient_temperature 90(2)
_diffrn_detector_area_resol_mean 0
_diffrn_measured_fraction_theta_full 0.892
_diffrn_measured_fraction_theta_max 0.892
_diffrn_measurement_device_type 'Bruker SMART 1000'
_diffrn_measurement_method \w
_diffrn_radiation_monochromator graphite
_diffrn_radiation_source 'normal-focus sealed tube'
_diffrn_radiation_type MoK\a
_diffrn_radiation_wavelength 0.71073
_diffrn_reflns_av_R_equivalents 0.0329
_diffrn_reflns_av_sigmaI/netI 0.0466
_diffrn_reflns_limit_h_max 13
_diffrn_reflns_limit_h_min -13
_diffrn_reflns_limit_k_max 13
_diffrn_reflns_limit_k_min -13
_diffrn_reflns_limit_l_max 13
_diffrn_reflns_limit_l_min -13
_diffrn_reflns_number 9043
_diffrn_reflns_theta_full 28.29
_diffrn_reflns_theta_max 28.29
_diffrn_reflns_theta_min 1.99
_exptl_absorpt_coefficient_mu 0.688
_exptl_absorpt_correction_T_max 0.836
_exptl_absorpt_correction_T_min 0.652
_exptl_absorpt_correction_type multi-scan
_exptl_absorpt_process_details 'SADABS 2.03 (Sheldrick, 2002)'
_exptl_crystal_colour red
_exptl_crystal_density_diffrn 1.321
_exptl_crystal_description prism
_exptl_crystal_F_000 402
_exptl_crystal_size_max 0.68
_exptl_crystal_size_mid 0.57
_exptl_crystal_size_min 0.27
_refine_diff_density_max 0.398
_refine_diff_density_min -0.700
_refine_diff_density_rms 0.091
_refine_ls_extinction_method none
_refine_ls_goodness_of_fit_ref 1.106
_refine_ls_hydrogen_treatment constr
_refine_ls_matrix_type full
_refine_ls_number_parameters 245
_refine_ls_number_reflns 4211
_refine_ls_number_restraints 0
_refine_ls_restrained_S_all 1.106
_refine_ls_R_factor_all 0.0437
_refine_ls_R_factor_gt 0.0420
_refine_ls_shift/su_max 0.000
_refine_ls_shift/su_mean 0.000
_refine_ls_structure_factor_coef Fsqd
_refine_ls_weighting_details 'calc w=1/[\s^2^(Fo^2^)+(0.0919P)^2^+0.4235P] where P=(Fo^2^+2Fc^2^)/3'
_refine_ls_weighting_scheme calc
_refine_ls_wR_factor_gt 0.1385
_refine_ls_wR_factor_ref 0.1426
_reflns_number_gt 3980
_reflns_number_total 4211
_reflns_threshold_expression I>2\s(I)
_cod_data_source_file ja030221f_3.cif
_cod_data_source_block hml35
_cod_original_cell_volume 950.87(16)
_cod_database_code 4114249

loop_
_symmetry_equiv_pos_as_xyz
'x, y, z'
'-x, -y, -z'

loop_
_atom_site_label
_atom_site_type_symbol
_atom_site_fract_x
_atom_site_fract_y
_atom_site_fract_z
_atom_site_U_iso_or_equiv
_atom_site_adp_type
_atom_site_occupancy
_atom_site_symmetry_multiplicity
_atom_site_calc_flag
_atom_site_refinement_flags
Zn1 Zn 0.5000 0.5000 0.5000 0.01219(13) Uani 1 2 d S
N1 N 0.43488(18) 0.55395(17) 0.33472(15) 0.0124(3) Uani 1 1 d .
N2 N 0.33240(17) 0.29321(17) 0.44939(15) 0.0115(3) Uani 1 1 d .
N3 N 0.33516(18) 0.58437(17) 0.61652(15) 0.0143(3) Uani 1 1 d .
C1 C 0.4921(2) 0.6880(2) 0.30121(17) 0.0120(3) Uani 1 1 d .
C2 C 0.4110(2) 0.68511(19) 0.18273(17) 0.0122(3) Uani 1 1 d .
C3 C 0.3055(2) 0.5463(2) 0.14485(17) 0.0121(3) Uani 1 1 d .
C4 C 0.3208(2) 0.4655(2) 0.24255(17) 0.0128(3) Uani 1 1 d .
C5 C 0.23059(19) 0.31895(19) 0.24436(17) 0.0114(3) Uani 1 1 d .
H5 H 0.1574 0.2684 0.1727 0.014 Uiso 1 1 calc R
C6 C 0.2357(2) 0.23891(19) 0.33888(18) 0.0124(3) Uani 1 1 d .
C7 C 0.1440(2) 0.08475(19) 0.33319(17) 0.0122(3) Uani 1 1 d .
C8 C 0.19093(19) 0.04794(19) 0.44051(17) 0.0117(3) Uani 1 1 d .
C9 C 0.3091(2) 0.18015(19) 0.51239(18) 0.0123(3) Uani 1 1 d .
C10 C 0.6107(2) 0.8102(2) 0.37207(17) 0.0130(3) Uani 1 1 d .
H10 H 0.6400 0.8967 0.3375 0.016 Uiso 1 1 calc R
C11 C 0.4398(2) 0.8128(2) 0.11685(18) 0.0148(3) Uani 1 1 d .
H11A H 0.4561 0.8979 0.1842 0.018 Uiso 1 1 calc R
H11B H 0.3497 0.7920 0.0595 0.018 Uiso 1 1 calc R
C12 C 0.5750(2) 0.8502(2) 0.03557(19) 0.0182(4) Uani 1 1 d .
H12A H 0.6655 0.8748 0.0922 0.027 Uiso 1 1 calc R
H12B H 0.5866 0.9329 -0.0055 0.027 Uiso 1 1 calc R
H12C H 0.5594 0.7669 -0.0320 0.027 Uiso 1 1 calc R
C13 C 0.1972(2) 0.4856(2) 0.02530(18) 0.0150(4) Uani 1 1 d .
H13A H 0.1754 0.5635 -0.0008 0.018 Uiso 1 1 calc R
H13B H 0.1021 0.4105 0.0460 0.018 Uiso 1 1 calc R
C14 C 0.2581(3) 0.4196(2) -0.08880(19) 0.0219(4) Uani 1 1 d .
H14A H 0.3508 0.4942 -0.1113 0.033 Uiso 1 1 calc R
H14B H 0.1838 0.3807 -0.1643 0.033 Uiso 1 1 calc R
H14C H 0.2787 0.3416 -0.0638 0.033 Uiso 1 1 calc R
C15 C 0.0221(2) -0.0119(2) 0.22858(18) 0.0149(3) Uani 1 1 d .
H15A H -0.0273 0.0449 0.1975 0.018 Uiso 1 1 calc R
H15B H -0.0540 -0.0903 0.2667 0.018 Uiso 1 1 calc R
C16 C 0.0783(2) -0.0791(2) 0.1122(2) 0.0232(4) Uani 1 1 d .
H16A H 0.1512 -0.0023 0.0720 0.035 Uiso 1 1 calc R
H16B H -0.0063 -0.1412 0.0482 0.035 Uiso 1 1 calc R
H16C H 0.1260 -0.1368 0.1419 0.035 Uiso 1 1 calc R
C17 C 0.1408(2) -0.09911(19) 0.47579(18) 0.0144(3) Uani 1 1 d .
H17A H 0.0378 -0.1610 0.4356 0.017 Uiso 1 1 calc R
H17B H 0.1383 -0.0907 0.5716 0.017 Uiso 1 1 calc R
C18 C 0.2443(2) -0.1708(2) 0.4302(2) 0.0201(4) Uani 1 1 d .
H18A H 0.2398 -0.1875 0.3347 0.030 Uiso 1 1 calc R
H18B H 0.2120 -0.2633 0.4606 0.030 Uiso 1 1 calc R
H18C H 0.3473 -0.1074 0.4660 0.030 Uiso 1 1 calc R
C19 C 0.1862(2) 0.5056(2) 0.6041(2) 0.0185(4) Uani 1 1 d .
H19 H 0.1467 0.4138 0.5487 0.022 Uiso 1 1 calc R
C20 C 0.0872(2) 0.5512(2) 0.6678(2) 0.0202(4) Uani 1 1 d .
H20 H -0.0173 0.4916 0.6566 0.024 Uiso 1 1 calc R
C21 C 0.1435(2) 0.6855(2) 0.7483(2) 0.0205(4) Uani 1 1 d .
H21 H 0.0783 0.7202 0.7927 0.025 Uiso 1 1 calc R
C22 C 0.2978(2) 0.7682(2) 0.7625(2) 0.0195(4) Uani 1 1 d .
H22 H 0.3402 0.8604 0.8173 0.023 Uiso 1 1 calc R
C23 C 0.3885(2) 0.7139(2) 0.69534(19) 0.0165(4) Uani 1 1 d .
H23 H 0.4936 0.7710 0.7055 0.020 Uiso 1 1 calc R

loop_
_atom_site_aniso_label
_atom_site_aniso_U_11
_atom_site_aniso_U_22
_atom_site_aniso_U_33
_atom_site_aniso_U_23
_atom_site_aniso_U_13
_atom_site_aniso_U_12
Zn1 0.01375(18) 0.00872(18) 0.01141(18) 0.00193(11) -0.00232(11) 0.00219(12)
N1 0.0133(7) 0.0095(7) 0.0117(7) 0.0011(5) -0.0004(5) 0.0024(6)
N2 0.0127(7) 0.0096(7) 0.0123(7) 0.0024(5) 0.0001(5) 0.0046(6)
N3 0.0166(7) 0.0124(7) 0.0138(7) 0.0033(6) 0.0000(6) 0.0056(6)
C1 0.0135(8) 0.0115(8) 0.0111(8) 0.0031(6) 0.0009(6) 0.0051(7)
C2 0.0137(8) 0.0118(8) 0.0118(8) 0.0034(6) 0.0012(6) 0.0056(7)
C3 0.0130(8) 0.0132(8) 0.0113(8) 0.0024(6) 0.0005(6) 0.0066(7)
C4 0.0122(8) 0.0145(8) 0.0116(8) 0.0014(6) 0.0001(6) 0.0059(7)
C5 0.0108(7) 0.0097(8) 0.0123(8) 0.0012(6) -0.0010(6) 0.0033(6)
C6 0.0114(7) 0.0101(8) 0.0131(8) 0.0003(6) 0.0003(6) 0.0026(6)
C7 0.0128(8) 0.0085(8) 0.0132(8) 0.0009(6) 0.0015(6) 0.0030(6)
C8 0.0104(7) 0.0104(8) 0.0134(8) 0.0004(6) 0.0018(6) 0.0039(6)
C9 0.0130(8) 0.0100(8) 0.0123(8) 0.0006(6) 0.0018(6) 0.0037(6)
C10 0.0133(8) 0.0119(8) 0.0130(8) 0.0024(6) 0.0007(6) 0.0046(7)
C11 0.0173(8) 0.0132(8) 0.0143(8) 0.0046(6) -0.0002(6) 0.0062(7)
C12 0.0202(9) 0.0172(9) 0.0182(9) 0.0067(7) 0.0027(7) 0.0076(7)
C13 0.0164(8) 0.0121(8) 0.0153(8) 0.0029(7) -0.0032(6) 0.0047(7)
C14 0.0292(10) 0.0203(10) 0.0138(9) 0.0004(7) -0.0019(7) 0.0093(8)
C15 0.0135(8) 0.0130(8) 0.0148(8) 0.0009(6) -0.0009(6) 0.0029(7)
C16 0.0239(10) 0.0236(10) 0.0170(9) -0.0035(8) -0.0005(7) 0.0075(8)
C17 0.0169(8) 0.0094(8) 0.0154(8) 0.0027(6) 0.0014(6) 0.0037(7)
C18 0.0267(10) 0.0149(9) 0.0217(9) 0.0042(7) 0.0047(8) 0.0115(8)
C19 0.0190(9) 0.0149(9) 0.0177(9) 0.0020(7) -0.0020(7) 0.0039(7)
C20 0.0142(8) 0.0215(10) 0.0228(10) 0.0052(8) 0.0017(7) 0.0052(7)
C21 0.0225(10) 0.0220(10) 0.0200(9) 0.0056(8) 0.0052(7) 0.0117(8)
C22 0.0225(10) 0.0179(9) 0.0166(9) 0.0001(7) 0.0011(7) 0.0083(8)
C23 0.0163(8) 0.0144(9) 0.0161(8) 0.0012(7) -0.0001(7) 0.0043(7)

loop_
_atom_type_symbol
_atom_type_description
_atom_type_scat_dispersion_real
_atom_type_scat_dispersion_imag
_atom_type_scat_source
C C 0.0033 0.0016 'International Tables Vol C Tables 4.2.6.8 and 6.1.1.4'
H H 0.0000 0.0000 'International Tables Vol C Tables 4.2.6.8 and 6.1.1.4'
N N 0.0061 0.0033 'International Tables Vol C Tables 4.2.6.8 and 6.1.1.4'
Zn Zn 0.2839 1.4301 'International Tables Vol C Tables 4.2.6.8 and 6.1.1.4'

loop_
_geom_angle_atom_site_label_1
_geom_angle_atom_site_label_2
_geom_angle_atom_site_label_3
_geom_angle
_geom_angle_site_symmetry_1
_geom_angle_site_symmetry_3
N1 Zn1 N1 180.0 . 2_666
N1 Zn1 N2 90.28(7) . 2_666
N1 Zn1 N2 89.72(7) 2_666 2_666
N1 Zn1 N2 89.72(7) . .
N1 Zn1 N2 90.28(7) 2_666 .
N2 Zn1 N2 180.0 2_666 .
N1 Zn1 N3 88.28(6) . .
N1 Zn1 N3 91.72(6) 2_666 .
N2 Zn1 N3 87.97(6) 2_666 .
N2 Zn1 N3 92.03(6) . .
N1 Zn1 N3 91.72(6) . 2_666
N1 Zn1 N3 88.28(6) 2_666 2_666
N2 Zn1 N3 92.03(6) 2_666 2_666
N2 Zn1 N3 87.97(6) . 2_666
N3 Zn1 N3 180.0 . 2_666
C1 N1 C4 106.93(15) . .
C1 N1 Zn1 126.16(13) . .
C4 N1 Zn1 126.79(13) . .
C9 N2 C6 106.95(15) . .
C9 N2 Zn1 125.98(13) . .
C6 N2 Zn1 126.65(13) . .
C19 N3 C23 117.21(17) . .
C19 N3 Zn1 121.64(13) . .
C23 N3 Zn1 121.14(13) . .
N1 C1 C10 124.73(17) . .
N1 C1 C2 109.97(16) . .
C10 C1 C2 125.30(17) . .
C3 C2 C1 106.76(15) . .
C3 C2 C11 127.66(17) . .
C1 C2 C11 125.57(17) . .
C2 C3 C4 106.32(16) . .
C2 C3 C13 127.70(17) . .
C4 C3 C13 125.96(17) . .
N1 C4 C5 124.42(17) . .
N1 C4 C3 110.00(16) . .
C5 C4 C3 125.57(17) . .
C6 C5 C4 127.73(17) . .
N2 C6 C5 124.58(16) . .
N2 C6 C7 109.78(16) . .
C5 C6 C7 125.60(17) . .
C8 C7 C6 106.65(16) . .
C8 C7 C15 127.74(17) . .
C6 C7 C15 125.61(16) . .
C7 C8 C9 106.41(16) . .
C7 C8 C17 128.13(17) . .
C9 C8 C17 125.35(17) . .
N2 C9 C10 124.81(17) . 2_666
N2 C9 C8 110.19(16) . .
C10 C9 C8 124.99(17) 2_666 .
C9 C10 C1 127.77(18) 2_666 .
C2 C11 C12 113.58(15) . .
C3 C13 C14 112.17(16) . .
C7 C15 C16 113.53(16) . .
C8 C17 C18 112.05(15) . .
N3 C19 C20 123.46(19) . .
C19 C20 C21 118.84(19) . .
C20 C21 C22 118.34(19) . .
C23 C22 C21 118.91(19) . .
N3 C23 C22 123.24(18) . .

loop_
_geom_bond_atom_site_label_1
_geom_bond_atom_site_label_2
_geom_bond_distance
_geom_bond_site_symmetry_2
Zn1 N1 2.0643(16) .
Zn1 N1 2.0643(16) 2_666
Zn1 N2 2.0659(16) 2_666
Zn1 N2 2.0659(16) .
Zn1 N3 2.4029(16) .
Zn1 N3 2.4029(16) 2_666
N1 C1 1.366(2) .
N1 C4 1.367(2) .
N2 C9 1.368(2) .
N2 C6 1.370(2) .
N3 C19 1.343(3) .
N3 C23 1.344(2) .
C1 C10 1.403(3) .
C1 C2 1.452(2) .
C2 C3 1.367(3) .
C2 C11 1.507(2) .
C3 C4 1.457(2) .
C3 C13 1.501(2) .
C4 C5 1.406(2) .
C5 C6 1.395(2) .
C6 C7 1.460(2) .
C7 C8 1.370(3) .
C7 C15 1.503(2) .
C8 C9 1.457(2) .
C8 C17 1.498(2) .
C9 C10 1.400(3) 2_666
C10 C9 1.400(3) 2_666
C11 C12 1.532(3) .
C13 C14 1.532(3) .
C15 C16 1.528(3) .
C17 C18 1.532(3) .
C19 C20 1.384(3) .
C20 C21 1.387(3) .
C21 C22 1.393(3) .
C22 C23 1.384(3) .
